data_9000786
loop_
_publ_author_name
'Harlow, G. E.'
'Brown, G. E.'

_publ_section_title
;
 Low albite: An X-Ray and neutron diffraction study
 Sample: neutron split Na site
 Note: this sample of feldspar is from Amelia, Virginia
;
_journal_name_full 'American Mineralogist'
_journal_page_first 986
_journal_page_last 995
_journal_volume 65
_journal_year 1980
_chemical_formula_sum 'Al0.502 Na O4 Si1.497'
_chemical_name_mineral Albite
_space_group_IT_number 2
_symmetry_space_group_name_Hall '-P 1 (1/2*x+1/2*y,1/2*x-1/2*y,-z)'
_symmetry_space_group_name_H-M 'C -1'
_cell_angle_alpha 94.19
_cell_angle_beta 116.61
_cell_angle_gamma 87.68
_cell_length_a 8.142
_cell_length_b 12.785
_cell_length_c 7.159
_cell_volume 664.477
_cell_formula_units_Z 8
_database_code_amcsd 0000800
_exptl_crystal_density_diffrn 2.851
_cod_original_formula_sum 'Al.502 Si1.497 Na O4'
_cod_database_code 9000786

loop_
_symmetry_equiv_pos_as_xyz
x,y,z
1/2+x,1/2+y,z
-x,-y,-z
1/2-x,1/2-y,-z

loop_
_atom_site_aniso_label
_atom_site_aniso_U_11
_atom_site_aniso_U_22
_atom_site_aniso_U_33
_atom_site_aniso_U_12
_atom_site_aniso_U_13
_atom_site_aniso_U_23
Al1o 0.00875 0.00807 0.00649 -0.00136 0.00384 0.00041
Si1o 0.00875 0.00807 0.00649 -0.00136 0.00384 0.00041
Si1m 0.00714 0.00717 0.00575 0.00071 0.00346 0.00058
Al1m 0.00714 0.00717 0.00575 0.00071 0.00346 0.00058
Si2o 0.00695 0.00601 0.00788 -0.00056 0.00337 0.00078
Si2m 0.00612 0.00651 0.00786 0.00024 0.00325 0.00103
Oa1 0.01721 0.01310 0.00761 -0.00052 0.00716 0.00153
Oa2 0.00835 0.00642 0.01201 -0.00024 0.00389 0.00177
Obo 0.01238 0.01433 0.01664 -0.00433 0.00987 -0.00120
Obm 0.01455 0.01919 0.02225 0.00418 0.01371 0.00165
Oco 0.01085 0.00807 0.01559 -0.00268 0.00558 -0.00083
Ocm 0.01130 0.00758 0.01449 0.00183 0.00393 0.00136
Odo 0.01278 0.01441 0.00846 0.00183 0.00198 0.00182
Odm 0.01455 0.01482 0.00891 -0.00259 0.00028 -0.00062

loop_
_atom_site_label
_atom_site_fract_x
_atom_site_fract_y
_atom_site_fract_z
_atom_site_occupancy
_atom_site_type_symbol
_atom_site_attached_hydrogens
Al1o 0.00901 0.16862 0.20806 0.97000 Al 0
Si1o 0.00901 0.16862 0.20806 0.03000 Si 0
Si1m 0.00386 0.82062 0.23728 0.96500 Si 0
Al1m 0.00386 0.82062 0.23728 0.03500 Al 0
Si2o 0.69209 0.11036 0.31508 1.00000 Si 0
Si2m 0.68152 0.88195 0.36078 1.00000 Si 0
Na2 0.27098 0.97765 0.16218 1.00000 Na 0
Na3 0.26561 0.00168 0.12859 1.00000 Na 0
Oa1 0.00490 0.12115 0.96638 1.00000 O 0
Oa2 0.59229 0.99755 0.28053 1.00000 O 0
Obo 0.81231 0.11013 0.19056 1.00000 O 0
Obm 0.82027 0.85114 0.25876 1.00000 O 0
Oco 0.01342 0.30252 0.27026 1.00000 O 0
Ocm 0.02398 0.69389 0.22991 1.00000 O 0
Odo 0.20770 0.10901 0.38910 1.00000 O 0
Odm 0.18364 0.86819 0.43609 1.00000 O 0

loop_
_cod_changelog_entry_id
_cod_changelog_entry_author
_cod_changelog_entry_date
_cod_changelog_entry_text
1
;cod-tools version 3.8.0
Id: cif_guess_AMCSD_atom_types 9581 2023-05-17 12:35:41Z saulius
;
2023-05-23T09:16:02+03:00
;Derived atom types and hydrogen counts
from atom names that follow the AMCSD naming convention
(Wat == water, O-H == hydroxyl).
;

loop_
_cod_related_entry_id
_cod_related_entry_database
_cod_related_entry_code
1 AMCSD 0000800
